data_7211069
loop_
_publ_author_name
'Sarkar, Sumanta'
'Gutmann, Matthias J.'
'Peter, Sebastian C.'

_publ_section_title
;
 Crystal structure and physical properties of indium flux grown RE2AuSi3
 (RE = Eu, Yb)
;
_journal_issue 39
_journal_name_full CrystEngComm
_journal_page_first 8006
_journal_paper_doi 10.1039/c3ce41198b
_journal_volume 15
_journal_year 2013
_chemical_formula_sum 'Au Eu2 Si3'
_chemical_formula_weight 584.52
_chemical_name_systematic
;
 ?
;
_space_group_IT_number 69
_symmetry_cell_setting orthorhombic
_symmetry_space_group_name_Hall '-F 2 2'
_symmetry_space_group_name_H-M 'F m m m'
_atom_sites_solution_primary direct
_atom_sites_solution_secondary difmap
_audit_creation_method SHELXL-97
_cell_angle_alpha 90.00
_cell_angle_beta 90.00
_cell_angle_gamma 90.00
_cell_formula_units_Z 8
_cell_length_a 8.3060(17)
_cell_length_b 9.0369(18)
_cell_length_c 14.377(3)
_cell_measurement_reflns_used 9130
_cell_measurement_temperature 293(2)
_cell_measurement_theta_max 45.6
_cell_measurement_theta_min 3.6
_cell_volume 1079.1(4)
_computing_cell_refinement
;
CrysAlisPro, Agilent Technologies,
Version 1.171.36.21 (release 14-08-2012 CrysAlis171 .NET)
(compiled Sep 14 2012,17:21:16)
;
_computing_data_collection
;       
CrysAlisPro, Agilent Technologies,
Version 1.171.36.21 (release 14-08-2012 CrysAlis171 .NET)
(compiled Sep 14 2012,17:21:16)
;
_computing_data_reduction
;
CrysAlisPro, Agilent Technologies,
Version 1.171.36.21 (release 14-08-2012 CrysAlis171 .NET)
(compiled Sep 14 2012,17:21:16)
;
_computing_structure_refinement 'SHELXL-97 (Sheldrick, 2008)'
_diffrn_ambient_temperature 293(2)
_diffrn_detector_area_resol_mean 10.3620
_diffrn_measured_fraction_theta_full 0.998
_diffrn_measured_fraction_theta_max 0.998
_diffrn_measurement_device_type 'SuperNova, Dual, Cu at zero, Atlas'
_diffrn_measurement_method '\w scans'
_diffrn_radiation_monochromator mirror
_diffrn_radiation_source 'SuperNova (Mo) X-ray Source'
_diffrn_radiation_type MoK\a
_diffrn_radiation_wavelength 0.71073
_diffrn_reflns_av_R_equivalents 0.1074
_diffrn_reflns_av_sigmaI/netI 0.0410
_diffrn_reflns_limit_h_max 14
_diffrn_reflns_limit_h_min -16
_diffrn_reflns_limit_k_max 16
_diffrn_reflns_limit_k_min -18
_diffrn_reflns_limit_l_max 28
_diffrn_reflns_limit_l_min -28
_diffrn_reflns_number 9130
_diffrn_reflns_theta_full 45.58
_diffrn_reflns_theta_max 45.58
_diffrn_reflns_theta_min 3.62
_exptl_absorpt_coefficient_mu 50.479
_exptl_absorpt_correction_T_max 0.006
_exptl_absorpt_correction_T_min 0.003
_exptl_absorpt_correction_type analytical
_exptl_crystal_colour metallic
_exptl_crystal_density_diffrn 7.195
_exptl_crystal_density_method 'not measured'
_exptl_crystal_description prismatic
_exptl_crystal_F_000 1974
_exptl_crystal_size_max 0.15
_exptl_crystal_size_mid 0.10
_exptl_crystal_size_min 0.10
_refine_diff_density_max 8.195
_refine_diff_density_min -7.414
_refine_diff_density_rms 0.663
_refine_ls_extinction_coef 0.00045(3)
_refine_ls_extinction_expression Fc^*^=kFc[1+0.001xFc^2^\l^3^/sin(2\q)]^-1/4^
_refine_ls_extinction_method SHELXL
_refine_ls_goodness_of_fit_ref 1.008
_refine_ls_matrix_type full
_refine_ls_number_parameters 25
_refine_ls_number_reflns 1279
_refine_ls_number_restraints 0
_refine_ls_restrained_S_all 1.008
_refine_ls_R_factor_all 0.0346
_refine_ls_R_factor_gt 0.0320
_refine_ls_shift/su_max 0.000
_refine_ls_shift/su_mean 0.000
_refine_ls_structure_factor_coef Fsqd
_refine_ls_weighting_details 'calc w=1/[\s^2^(Fo^2^)+(0.0264P)^2^+0.0000P] where P=(Fo^2^+2Fc^2^)/3'
_refine_ls_weighting_scheme calc
_refine_ls_wR_factor_gt 0.0709
_refine_ls_wR_factor_ref 0.0740
_reflns_number_gt 1207
_reflns_number_total 1279
_reflns_threshold_expression >2\s(I)
_cod_data_source_file c3ce41198b.txt
_cod_data_source_block Eu2AuSi3
_cod_depositor_comments
;
The following automatic conversions were performed:

'_symmetry_cell_setting' value 'Orthorhombic' changed to
'orthorhombic' according to
/home/saulius/struct/CIF-dictionaries/cif_core.dic dictionary named
'cif_core.dic' version 2.4.2 from 2011-04-26.

Automatic conversion script
Id: cif_fix_values 1891 2012-01-12 08:04:46Z andrius 
;
_cod_original_cell_volume 1079.2(4)
_cod_original_sg_symbol_H-M Fmmm
_cod_database_code 7211069

loop_
_symmetry_equiv_pos_as_xyz
'x, y, z'
'-x, -y, z'
'-x, y, -z'
'x, -y, -z'
'x, y+1/2, z+1/2'
'-x, -y+1/2, z+1/2'
'-x, y+1/2, -z+1/2'
'x, -y+1/2, -z+1/2'
'x+1/2, y, z+1/2'
'-x+1/2, -y, z+1/2'
'-x+1/2, y, -z+1/2'
'x+1/2, -y, -z+1/2'
'x+1/2, y+1/2, z'
'-x+1/2, -y+1/2, z'
'-x+1/2, y+1/2, -z'
'x+1/2, -y+1/2, -z'
'-x, -y, -z'
'x, y, -z'
'x, -y, z'
'-x, y, z'
'-x, -y+1/2, -z+1/2'
'x, y+1/2, -z+1/2'
'x, -y+1/2, z+1/2'
'-x, y+1/2, z+1/2'
'-x+1/2, -y, -z+1/2'
'x+1/2, y, -z+1/2'
'x+1/2, -y, z+1/2'
'-x+1/2, y, z+1/2'
'-x+1/2, -y+1/2, -z'
'x+1/2, y+1/2, -z'
'x+1/2, -y+1/2, z'
'-x+1/2, y+1/2, z'

loop_
_atom_site_label
_atom_site_type_symbol
_atom_site_fract_x
_atom_site_fract_y
_atom_site_fract_z
_atom_site_U_iso_or_equiv
_atom_site_adp_type
_atom_site_occupancy
_atom_site_symmetry_multiplicity
_atom_site_calc_flag
_atom_site_refinement_flags
Eu1 Eu 0.0000 0.25185(5) 0.0000 0.00846(8) Uani 1 4 d S
Eu2 Eu 0.2500 0.2500 0.2500 0.00867(8) Uani 1 4 d S
Si1 Si 0.0000 0.0000 0.66424(15) 0.0097(4) Uani 1 4 d S
Au2 Au 0.0000 0.0000 0.16646(2) 0.00839(8) Uani 0.792(2) 4 d SP
Si2 Si 0.0000 0.0000 0.16646(2) 0.00839(8) Uani 0.208(2) 4 d SP
Si3 Si 0.25188(12) 0.0000 0.08264(4) 0.00872(19) Uani 0.8980(13) 2 d SP
Au3 Au 0.25188(12) 0.0000 0.08264(4) 0.00872(19) Uani 0.1020(13) 2 d SP

loop_
_atom_site_aniso_label
_atom_site_aniso_U_11
_atom_site_aniso_U_22
_atom_site_aniso_U_33
_atom_site_aniso_U_23
_atom_site_aniso_U_13
_atom_site_aniso_U_12
Eu1 0.00824(12) 0.00835(11) 0.00878(11) 0.000 0.000 0.000
Eu2 0.00838(12) 0.00861(11) 0.00902(11) 0.000 0.000 0.000
Si1 0.0054(9) 0.0156(9) 0.0081(8) 0.000 0.000 0.000
Au2 0.00759(14) 0.01052(13) 0.00706(13) 0.000 0.000 0.000
Si2 0.00759(14) 0.01052(13) 0.00706(13) 0.000 0.000 0.000
Si3 0.0052(3) 0.0136(3) 0.0074(3) 0.000 -0.0002(3) 0.000
Au3 0.0052(3) 0.0136(3) 0.0074(3) 0.000 -0.0002(3) 0.000

loop_
_atom_type_symbol
_atom_type_description
_atom_type_scat_dispersion_real
_atom_type_scat_dispersion_imag
_atom_type_scat_source
Si Si 0.0817 0.0704 'International Tables Vol C Tables 4.2.6.8 and 6.1.1.4'
Eu Eu -0.1578 3.6682 'International Tables Vol C Tables 4.2.6.8 and 6.1.1.4'
Au Au -2.0133 8.8022 'International Tables Vol C Tables 4.2.6.8 and 6.1.1.4'

loop_
_geom_angle_atom_site_label_1
_geom_angle_atom_site_label_2
_geom_angle_atom_site_label_3
_geom_angle
_geom_angle_site_symmetry_1
_geom_angle_site_symmetry_3
Si1 Eu1 Si1 92.96(6) 5_554 21
Si1 Eu1 Au3 42.62(2) 5_554 14
Si1 Eu1 Au3 77.94(2) 21 14
Si1 Eu1 Si3 42.62(2) 5_554 14
Si1 Eu1 Si3 77.94(2) 21 14
Au3 Eu1 Si3 0.00(2) 14 14
Si1 Eu1 Au3 77.94(2) 5_554 29
Si1 Eu1 Au3 42.62(2) 21 29
Au3 Eu1 Au3 42.62(2) 14 29
Si3 Eu1 Au3 42.62(2) 14 29
Si1 Eu1 Si3 77.94(2) 5_554 29
Si1 Eu1 Si3 42.62(2) 21 29
Au3 Eu1 Si3 42.62(2) 14 29
Si3 Eu1 Si3 42.62(2) 14 29
Au3 Eu1 Si3 0.00(2) 29 29
Si1 Eu1 Au3 77.94(2) 5_554 30_455
Si1 Eu1 Au3 42.62(2) 21 30_455
Au3 Eu1 Au3 93.38(3) 14 30_455
Si3 Eu1 Au3 93.38(3) 14 30_455
Au3 Eu1 Au3 78.16(3) 29 30_455
Si3 Eu1 Au3 78.16(3) 29 30_455
Si1 Eu1 Si3 77.94(2) 5_554 30_455
Si1 Eu1 Si3 42.62(2) 21 30_455
Au3 Eu1 Si3 93.38(3) 14 30_455
Si3 Eu1 Si3 93.38(3) 14 30_455
Au3 Eu1 Si3 78.16(3) 29 30_455
Si3 Eu1 Si3 78.16(3) 29 30_455
Au3 Eu1 Si3 0.00(3) 30_455 30_455
Si1 Eu1 Au3 42.62(2) 5_554 13_455
Si1 Eu1 Au3 77.94(2) 21 13_455
Au3 Eu1 Au3 78.16(3) 14 13_455
Si3 Eu1 Au3 78.16(3) 14 13_455
Au3 Eu1 Au3 93.38(3) 29 13_455
Si3 Eu1 Au3 93.38(3) 29 13_455
Au3 Eu1 Au3 42.62(2) 30_455 13_455
Si3 Eu1 Au3 42.62(2) 30_455 13_455
Si1 Eu1 Si3 42.62(2) 5_554 13_455
Si1 Eu1 Si3 77.94(2) 21 13_455
Au3 Eu1 Si3 78.16(3) 14 13_455
Si3 Eu1 Si3 78.16(3) 14 13_455
Au3 Eu1 Si3 93.38(3) 29 13_455
Si3 Eu1 Si3 93.38(3) 29 13_455
Au3 Eu1 Si3 42.62(2) 30_455 13_455
Si3 Eu1 Si3 42.62(2) 30_455 13_455
Au3 Eu1 Si3 0.00(3) 13_455 13_455
Si1 Eu1 Si2 179.96(3) 5_554 17
Si1 Eu1 Si2 87.08(3) 21 17
Au3 Eu1 Si2 137.396(16) 14 17
Si3 Eu1 Si2 137.396(16) 14 17
Au3 Eu1 Si2 102.085(15) 29 17
Si3 Eu1 Si2 102.085(15) 29 17
Au3 Eu1 Si2 102.085(15) 30_455 17
Si3 Eu1 Si2 102.085(15) 30_455 17
Au3 Eu1 Si2 137.396(16) 13_455 17
Si3 Eu1 Si2 137.396(16) 13_455 17
Si1 Eu1 Au2 179.96(3) 5_554 17
Si1 Eu1 Au2 87.08(3) 21 17
Au3 Eu1 Au2 137.396(16) 14 17
Si3 Eu1 Au2 137.396(16) 14 17
Au3 Eu1 Au2 102.085(15) 29 17
Si3 Eu1 Au2 102.085(15) 29 17
Au3 Eu1 Au2 102.085(15) 30_455 17
Si3 Eu1 Au2 102.085(15) 30_455 17
Au3 Eu1 Au2 137.396(16) 13_455 17
Si3 Eu1 Au2 137.396(16) 13_455 17
Si2 Eu1 Au2 0.000(7) 17 17
Au2 Eu2 Si2 137.247(13) . 13
Au2 Eu2 Au2 137.247(13) . 13
Si2 Eu2 Au2 0.000(9) 13 13
Au2 Eu2 Si2 101.877(15) . 21
Si2 Eu2 Si2 93.434(15) 13 21
Au2 Eu2 Si2 93.434(15) 13 21
Au2 Eu2 Au2 101.877(15) . 21
Si2 Eu2 Au2 93.434(15) 13 21
Au2 Eu2 Au2 93.434(15) 13 21
Si2 Eu2 Au2 0.000(9) 21 21
Au2 Eu2 Si2 93.434(15) . 25
Si2 Eu2 Si2 101.877(15) 13 25
Au2 Eu2 Si2 101.877(15) 13 25
Si2 Eu2 Si2 137.247(13) 21 25
Au2 Eu2 Si2 137.247(13) 21 25
Au2 Eu2 Au2 93.434(15) . 25
Si2 Eu2 Au2 101.877(15) 13 25
Au2 Eu2 Au2 101.877(15) 13 25
Si2 Eu2 Au2 137.247(13) 21 25
Au2 Eu2 Au2 137.247(13) 21 25
Si2 Eu2 Au2 0.000(9) 25 25
Au2 Eu2 Au3 137.560(18) . 22
Si2 Eu2 Au3 78.080(17) 13 22
Au2 Eu2 Au3 78.080(17) 13 22
Si2 Eu2 Au3 42.944(18) 21 22
Au2 Eu2 Au3 42.944(18) 21 22
Si2 Eu2 Au3 101.571(18) 25 22
Au2 Eu2 Au3 101.571(18) 25 22
Au2 Eu2 Si3 137.560(18) . 22
Si2 Eu2 Si3 78.080(17) 13 22
Au2 Eu2 Si3 78.080(17) 13 22
Si2 Eu2 Si3 42.944(18) 21 22
Au2 Eu2 Si3 42.944(18) 21 22
Si2 Eu2 Si3 101.571(18) 25 22
Au2 Eu2 Si3 101.571(18) 25 22
Au3 Eu2 Si3 0.000(15) 22 22
Au2 Eu2 Si3 42.944(18) . .
Si2 Eu2 Si3 101.571(18) 13 .
Au2 Eu2 Si3 101.571(18) 13 .
Si2 Eu2 Si3 137.560(18) 21 .
Au2 Eu2 Si3 137.560(18) 21 .
Si2 Eu2 Si3 78.080(17) 25 .
Au2 Eu2 Si3 78.080(17) 25 .
Au3 Eu2 Si3 179.46(4) 22 .
Si3 Eu2 Si3 179.46(4) 22 .
Au3 Si1 Si3 0.00(2) 9_455 9_455
Au3 Si1 Au3 120.69(10) 9_455 10
Si3 Si1 Au3 120.69(10) 9_455 10
Au3 Si1 Si3 120.69(10) 9_455 10
Si3 Si1 Si3 120.69(10) 9_455 10
Au3 Si1 Si3 0.00(3) 10 10
Au3 Si1 Si2 119.65(5) 9_455 17_556
Si3 Si1 Si2 119.65(5) 9_455 17_556
Au3 Si1 Si2 119.65(5) 10 17_556
Si3 Si1 Si2 119.65(5) 10 17_556
Au3 Si1 Au2 119.65(5) 9_455 17_556
Si3 Si1 Au2 119.65(5) 9_455 17_556
Au3 Si1 Au2 119.65(5) 10 17_556
Si3 Si1 Au2 119.65(5) 10 17_556
Si2 Si1 Au2 0.0 17_556 17_556
Au3 Si1 Eu1 68.98(4) 9_455 5_545
Si3 Si1 Eu1 68.98(4) 9_455 5_545
Au3 Si1 Eu1 68.98(4) 10 5_545
Si3 Si1 Eu1 68.98(4) 10 5_545
Si2 Si1 Eu1 136.48(3) 17_556 5_545
Au2 Si1 Eu1 136.48(3) 17_556 5_545
Au3 Si1 Eu1 68.98(4) 9_455 21
Si3 Si1 Eu1 68.98(4) 9_455 21
Au3 Si1 Eu1 68.98(4) 10 21
Si3 Si1 Eu1 68.98(4) 10 21
Si2 Si1 Eu1 136.48(3) 17_556 21
Au2 Si1 Eu1 136.48(3) 17_556 21
Eu1 Si1 Eu1 87.04(6) 5_545 21
Au3 Si1 Eu2 136.898(13) 9_455 29_556
Si3 Si1 Eu2 136.898(13) 9_455 29_556
Au3 Si1 Eu2 68.825(18) 10 29_556
Si3 Si1 Eu2 68.825(18) 10 29_556
Si2 Si1 Eu2 68.11(3) 17_556 29_556
Au2 Si1 Eu2 68.11(3) 17_556 29_556
Eu1 Si1 Eu2 137.80(3) 5_545 29_556
Eu1 Si1 Eu2 78.457(16) 21 29_556
Au3 Si1 Eu2 68.825(18) 9_455 17_556
Si3 Si1 Eu2 68.825(18) 9_455 17_556
Au3 Si1 Eu2 136.898(13) 10 17_556
Si3 Si1 Eu2 136.898(13) 10 17_556
Si2 Si1 Eu2 68.11(3) 17_556 17_556
Au2 Si1 Eu2 68.11(3) 17_556 17_556
Eu1 Si1 Eu2 78.457(16) 5_545 17_556
Eu1 Si1 Eu2 137.80(3) 21 17_556
Eu2 Si1 Eu2 136.22(7) 29_556 17_556
Au3 Si1 Eu2 136.898(13) 9_455 5_545
Si3 Si1 Eu2 136.898(13) 9_455 5_545
Au3 Si1 Eu2 68.825(18) 10 5_545
Si3 Si1 Eu2 68.825(18) 10 5_545
Si2 Si1 Eu2 68.11(3) 17_556 5_545
Au2 Si1 Eu2 68.11(3) 17_556 5_545
Eu1 Si1 Eu2 78.457(16) 5_545 5_545
Eu1 Si1 Eu2 137.80(3) 21 5_545
Eu2 Si1 Eu2 86.18(3) 29_556 5_545
Eu2 Si1 Eu2 77.79(3) 17_556 5_545
Au3 Si1 Eu2 68.825(18) 9_455 9_455
Si3 Si1 Eu2 68.825(18) 9_455 9_455
Au3 Si1 Eu2 136.898(13) 10 9_455
Si3 Si1 Eu2 136.898(13) 10 9_455
Si2 Si1 Eu2 68.11(3) 17_556 9_455
Au2 Si1 Eu2 68.11(3) 17_556 9_455
Eu1 Si1 Eu2 137.80(3) 5_545 9_455
Eu1 Si1 Eu2 78.457(16) 21 9_455
Eu2 Si1 Eu2 77.79(3) 29_556 9_455
Eu2 Si1 Eu2 86.18(3) 17_556 9_455
Eu2 Si1 Eu2 136.22(7) 5_545 9_455
Au3 Au2 Si3 0.00(4) 2 2
Au3 Au2 Si3 120.11(4) 2 .
Si3 Au2 Si3 120.11(4) 2 .
Au3 Au2 Si1 119.94(2) 2 17_556
Si3 Au2 Si1 119.94(2) 2 17_556
Si3 Au2 Si1 119.94(2) . 17_556
Au3 Au2 Eu2 136.717(7) 2 .
Si3 Au2 Eu2 136.717(7) 2 .
Si3 Au2 Eu2 68.648(16) . .
Si1 Au2 Eu2 68.624(7) 17_556 .
Au3 Au2 Eu2 68.648(16) 2 13_445
Si3 Au2 Eu2 68.648(16) 2 13_445
Si3 Au2 Eu2 136.717(8) . 13_445
Si1 Au2 Eu2 68.624(7) 17_556 13_445
Eu2 Au2 Eu2 137.247(13) . 13_445
Au3 Au2 Eu2 68.648(16) 2 21
Si3 Au2 Eu2 68.648(16) 2 21
Si3 Au2 Eu2 136.717(8) . 21
Si1 Au2 Eu2 68.624(7) 17_556 21
Eu2 Au2 Eu2 78.123(15) . 21
Eu2 Au2 Eu2 86.566(15) 13_445 21
Au3 Au2 Eu2 136.717(7) 2 25
Si3 Au2 Eu2 136.717(7) 2 25
Si3 Au2 Eu2 68.648(16) . 25
Si1 Au2 Eu2 68.624(7) 17_556 25
Eu2 Au2 Eu2 86.566(15) . 25
Eu2 Au2 Eu2 78.123(15) 13_445 25
Eu2 Au2 Eu2 137.247(13) 21 25
Au3 Au2 Eu1 68.795(16) 2 17
Si3 Au2 Eu1 68.795(16) 2 17
Si3 Au2 Eu1 68.795(16) . 17
Si1 Au2 Eu1 136.439(10) 17_556 17
Eu2 Au2 Eu1 137.442(8) . 17
Eu2 Au2 Eu1 77.975(13) 13_445 17
Eu2 Au2 Eu1 137.442(8) 21 17
Eu2 Au2 Eu1 77.975(13) 25 17
Au3 Au2 Eu1 68.795(16) 2 .
Si3 Au2 Eu1 68.795(16) 2 .
Si3 Au2 Eu1 68.795(16) . .
Si1 Au2 Eu1 136.439(10) 17_556 .
Eu2 Au2 Eu1 77.975(13) . .
Eu2 Au2 Eu1 137.442(8) 13_445 .
Eu2 Au2 Eu1 77.975(13) 21 .
Eu2 Au2 Eu1 137.442(8) 25 .
Eu1 Au2 Eu1 87.12(2) 17 .
Si1 Si3 Au3 119.65(5) 9_554 18
Si1 Si3 Si3 119.65(5) 9_554 18
Au3 Si3 Si3 0.0 18 18
Si1 Si3 Au2 120.40(6) 9_554 .
Au3 Si3 Au2 119.94(2) 18 .
Si3 Si3 Au2 119.94(2) 18 .
Si1 Si3 Eu1 68.41(4) 9_554 13_545
Au3 Si3 Eu1 68.690(12) 18 13_545
Si3 Si3 Eu1 68.690(12) 18 13_545
Au2 Si3 Eu1 136.689(14) . 13_545
Si1 Si3 Eu1 68.41(4) 9_554 29
Au3 Si3 Eu1 68.690(12) 18 29
Si3 Si3 Eu1 68.690(12) 18 29
Au2 Si3 Eu1 136.689(14) . 29
Eu1 Si3 Eu1 86.62(3) 13_545 29
Si1 Si3 Eu2 69.11(4) 9_554 .
Au3 Si3 Eu2 136.804(11) 18 .
Si3 Si3 Eu2 136.804(11) 18 .
Au2 Si3 Eu2 68.408(17) . .
Eu1 Si3 Eu2 137.51(3) 13_545 .
Eu1 Si3 Eu2 78.369(16) 29 .
Si1 Si3 Eu2 69.11(4) 9_554 25
Au3 Si3 Eu2 136.804(11) 18 25
Si3 Si3 Eu2 136.804(11) 18 25
Au2 Si3 Eu2 68.408(17) . 25
Eu1 Si3 Eu2 78.369(16) 13_545 25
Eu1 Si3 Eu2 137.51(3) 29 25
Eu2 Si3 Eu2 86.39(2) . 25
Si1 Si3 Eu1 136.590(14) 9_554 17
Au3 Si3 Eu1 68.978(12) 18 17
Si3 Si3 Eu1 68.978(12) 18 17
Au2 Si3 Eu1 68.39(2) . 17
Eu1 Si3 Eu1 78.256(16) 13_545 17
Eu1 Si3 Eu1 137.67(2) 29 17
Eu2 Si3 Eu1 136.80(3) . 17
Eu2 Si3 Eu1 77.769(16) 25 17
Si1 Si3 Eu1 136.590(14) 9_554 .
Au3 Si3 Eu1 68.978(12) 18 .
Si3 Si3 Eu1 68.978(12) 18 .
Au2 Si3 Eu1 68.39(2) . .
Eu1 Si3 Eu1 137.67(2) 13_545 .
Eu1 Si3 Eu1 78.256(16) 29 .
Eu2 Si3 Eu1 77.769(16) . .
Eu2 Si3 Eu1 136.79(3) 25 .
Eu1 Si3 Eu1 86.82(3) 17 .

loop_
_geom_bond_atom_site_label_1
_geom_bond_atom_site_label_2
_geom_bond_distance
_geom_bond_site_symmetry_2
Eu1 Si1 3.2565(16) 5_554
Eu1 Si1 3.2565(16) 21
Eu1 Au3 3.2692(8) 14
Eu1 Si3 3.2692(8) 14
Eu1 Au3 3.2692(8) 29
Eu1 Si3 3.2692(8) 29
Eu1 Au3 3.2692(8) 30_455
Eu1 Si3 3.2692(8) 30_455
Eu1 Au3 3.2692(8) 13_455
Eu1 Si3 3.2692(8) 13_455
Eu1 Si2 3.3026(6) 17
Eu1 Au2 3.3026(6) 17
Eu2 Au2 3.2952(4) .
Eu2 Si2 3.2952(4) 13
Eu2 Au2 3.2952(4) 13
Eu2 Si2 3.2952(4) 21
Eu2 Au2 3.2952(4) 21
Eu2 Si2 3.2952(4) 25
Eu2 Au2 3.2952(4) 25
Eu2 Au3 3.3007(7) 22
Eu2 Si3 3.3007(7) 22
Eu2 Si3 3.3007(7) .
Si1 Au3 2.3714(15) 9_455
Si1 Si3 2.3714(15) 9_455
Si1 Au3 2.3714(15) 10
Si1 Si3 2.3714(15) 10
Si1 Si2 2.434(2) 17_556
Si1 Au2 2.434(2) 17_556
Si1 Eu1 3.2565(16) 5_545
Si1 Eu1 3.2565(16) 21
Si1 Eu2 3.3070(9) 29_556
Si1 Eu2 3.3070(9) 17_556
Si1 Eu2 3.3070(9) 5_545
Si1 Eu2 3.3070(9) 9_455
Au2 Au3 2.4144(10) 2
Au2 Si3 2.4144(10) 2
Au2 Si3 2.4144(10) .
Au2 Si1 2.434(2) 17_556
Au2 Eu2 3.2952(4) 13_445
Au2 Eu2 3.2952(4) 21
Au2 Eu2 3.2952(4) 25
Au2 Eu1 3.3026(6) 17
Si3 Si1 2.3714(15) 9_554
Si3 Au3 2.3761(14) 18
Si3 Si3 2.3761(14) 18
Si3 Eu1 3.2692(8) 13_545
Si3 Eu1 3.2692(8) 29
Si3 Eu2 3.3007(7) 25
Si3 Eu1 3.3119(8) 17
